data_7213292
loop_
_publ_author_name
'Daro, Nathalie'
'Sutter, Jean-Pascal'
'Pink, Maren'
'Kahn, (the late) Olivier'

_publ_section_title
;
 Concomitant ferro- and antiferromagnetic interactions in an H-bonded
 molecular ribbon duplex
;
_journal_issue 6
_journal_name_full 'Journal of the Chemical Society, Perkin Transactions 2'
_journal_page_first 1087
_journal_paper_doi 10.1039/b001684p
_journal_year 2000
_chemical_formula_sum 'C9 H15 N6 O2'
_chemical_formula_weight 239.27
_chemical_name_common 00023
_chemical_name_systematic
; 
 ? 
;
_space_group_IT_number 14
_symmetry_cell_setting monoclinic
_symmetry_space_group_name_Hall '-P 2ybc'
_symmetry_space_group_name_H-M 'P 1 21/c 1'
_atom_sites_solution_hydrogens difmap
_atom_sites_solution_primary direct
_atom_sites_solution_secondary difmap
_audit_creation_method SHELXL-97
_cell_angle_alpha 90.00
_cell_angle_beta 94.110(1)
_cell_angle_gamma 90.00
_cell_formula_units_Z 8
_cell_length_a 9.6167(4)
_cell_length_b 14.6927(6)
_cell_length_c 16.5683(7)
_cell_measurement_reflns_used 8087
_cell_measurement_temperature 173(2)
_cell_volume 2335.00(17)
_computing_cell_refinement 'SMART, Siemens'
_computing_data_collection 'SMART, Siemens'
_computing_data_reduction 'SAINT, Siemens'
_computing_molecular_graphics 'SHELXTL, Siemens'
_computing_structure_refinement 'SHELXL-93 (Sheldrick, 1993)'
_computing_structure_solution 'SHELXS-86 (Sheldrick, 1990)'
_diffrn_ambient_temperature 173(2)
_diffrn_measured_fraction_theta_full 0.993
_diffrn_measured_fraction_theta_max 0.993
_diffrn_measurement_device_type 'SMART Platform CCD, Siemen'
_diffrn_measurement_method \w-scans
_diffrn_radiation_monochromator graphite
_diffrn_radiation_source 'normal-focus sealed tube'
_diffrn_radiation_type MoK\a
_diffrn_radiation_wavelength 0.71073
_diffrn_reflns_av_R_equivalents 0.0750
_diffrn_reflns_av_sigmaI/netI 0.0584
_diffrn_reflns_limit_h_max 11
_diffrn_reflns_limit_h_min -11
_diffrn_reflns_limit_k_max 17
_diffrn_reflns_limit_k_min -17
_diffrn_reflns_limit_l_max 18
_diffrn_reflns_limit_l_min -19
_diffrn_reflns_number 16551
_diffrn_reflns_theta_full 25.03
_diffrn_reflns_theta_max 25.03
_diffrn_reflns_theta_min 1.85
_diffrn_standards_decay_% 0.001
_exptl_absorpt_coefficient_mu 0.101
_exptl_absorpt_correction_T_max 1.000000
_exptl_absorpt_correction_T_min 0.620730
_exptl_absorpt_correction_type multi-scan
_exptl_absorpt_process_details 'SADABS, R. Blessing (1995)'
_exptl_crystal_colour 'dark blue'
_exptl_crystal_density_diffrn 1.361
_exptl_crystal_density_method 'not measured'
_exptl_crystal_description needle
_exptl_crystal_F_000 1016
_exptl_crystal_size_max 0.4
_exptl_crystal_size_mid 0.1
_exptl_crystal_size_min 0.05
_refine_diff_density_max 0.232
_refine_diff_density_min -0.302
_refine_diff_density_rms 0.056
_refine_ls_extinction_method none
_refine_ls_goodness_of_fit_ref 1.065
_refine_ls_hydrogen_treatment refall
_refine_ls_matrix_type full
_refine_ls_number_parameters 427
_refine_ls_number_reflns 4097
_refine_ls_number_restraints 0
_refine_ls_restrained_S_all 1.065
_refine_ls_R_factor_all 0.0930
_refine_ls_R_factor_gt 0.0625
_refine_ls_shift/su_max 0.002
_refine_ls_shift/su_mean 0.000
_refine_ls_structure_factor_coef Fsqd
_refine_ls_weighting_details 'calc w=1/[\s^2^(Fo^2^)+(0.0471P)^2^+2.1533P] where P=(Fo^2^+2Fc^2^)/3'
_refine_ls_weighting_scheme calc
_refine_ls_wR_factor_gt 0.1225
_refine_ls_wR_factor_ref 0.1327
_reflns_number_gt 2934
_reflns_number_total 4097
_reflns_threshold_expression >2sigma(I)
_cod_data_source_file b001684psup1.cif
_cod_data_source_block 00023
_cod_depositor_comments
;
The following automatic conversions were performed:

'_exptl_absorpt_correction_type' value 'multi-scans' was replaced
with the value 'multi-scan' as specified in the replacement file
'src/cod-tools/trunk/data/replacement-values/replacement_values.lst'.

Automatic conversion script
Id: cif_fix_values 5376 2017-05-30 11:51:03Z andrius 
;
_cod_original_cell_volume 2335.0(2)
_cod_original_sg_symbol_H-M P2(1)/c
_cod_database_code 7213292

loop_
_symmetry_equiv_pos_as_xyz
'x, y, z'
'-x, y+1/2, -z+1/2'
'-x, -y, -z'
'x, -y-1/2, z-1/2'

loop_
_atom_site_label
_atom_site_type_symbol
_atom_site_fract_x
_atom_site_fract_y
_atom_site_fract_z
_atom_site_U_iso_or_equiv
_atom_site_adp_type
_atom_site_occupancy
_atom_site_symmetry_multiplicity
_atom_site_calc_flag
O1 O 0.7868(2) 0.41728(15) 0.22749(13) 0.0361(6) Uani 1 1 d
O2 O 0.32724(19) 0.42487(14) 0.29846(12) 0.0306(5) Uani 1 1 d
N1 N 0.7365(2) 0.58478(16) 0.42290(14) 0.0243(5) Uani 1 1 d
N2 N 0.7425(2) 0.52635(16) 0.35930(14) 0.0252(6) Uani 1 1 d
N3 N 0.5196(2) 0.54050(15) 0.39600(14) 0.0225(5) Uani 1 1 d
N4 N 0.6544(2) 0.40630(16) 0.22676(14) 0.0252(6) Uani 1 1 d
N5 N 0.4376(2) 0.40911(15) 0.26023(13) 0.0227(5) Uani 1 1 d
N6 N 0.5658(3) 0.64784(17) 0.50396(16) 0.0263(6) Uani 1 1 d
C1 C 0.6101(3) 0.50197(18) 0.34553(16) 0.0207(6) Uani 1 1 d
C2 C 0.6045(3) 0.59207(18) 0.44439(16) 0.0211(6) Uani 1 1 d
C3 C 0.5677(3) 0.44022(18) 0.28040(17) 0.0222(6) Uani 1 1 d
C4 C 0.5731(3) 0.36522(19) 0.15475(17) 0.0257(7) Uani 1 1 d
C5 C 0.4371(3) 0.33855(19) 0.19373(16) 0.0224(6) Uani 1 1 d
C6 C 0.5529(4) 0.4426(2) 0.0923(2) 0.0347(8) Uani 1 1 d
C7 C 0.6537(4) 0.2880(2) 0.1197(2) 0.0353(8) Uani 1 1 d
C8 C 0.3041(3) 0.3464(2) 0.1378(2) 0.0315(7) Uani 1 1 d
C9 C 0.4440(4) 0.2462(2) 0.2366(2) 0.0307(7) Uani 1 1 d
H6A H 0.496(3) 0.492(2) 0.1137(17) 0.026(8) Uiso 1 1 d
H6B H 0.508(3) 0.418(2) 0.043(2) 0.042(9) Uiso 1 1 d
H6C H 0.649(3) 0.4623(19) 0.0817(16) 0.024(7) Uiso 1 1 d
H7A H 0.668(3) 0.236(2) 0.155(2) 0.042(9) Uiso 1 1 d
H7B H 0.748(4) 0.313(2) 0.103(2) 0.049(10) Uiso 1 1 d
H7C H 0.601(4) 0.262(3) 0.074(2) 0.061(12) Uiso 1 1 d
H8A H 0.289(3) 0.407(2) 0.1159(19) 0.043(9) Uiso 1 1 d
H8B H 0.223(4) 0.336(2) 0.171(2) 0.059(11) Uiso 1 1 d
H8C H 0.313(3) 0.301(2) 0.0905(19) 0.036(8) Uiso 1 1 d
H9A H 0.533(3) 0.2441(19) 0.2753(18) 0.028(8) Uiso 1 1 d
H9B H 0.440(3) 0.196(2) 0.1962(19) 0.039(9) Uiso 1 1 d
H9C H 0.359(4) 0.240(2) 0.269(2) 0.048(10) Uiso 1 1 d
H1N H 0.824(4) 0.607(2) 0.4453(19) 0.042(9) Uiso 1 1 d
H6N H 0.472(4) 0.645(2) 0.5135(19) 0.040(9) Uiso 1 1 d
H6O H 0.632(4) 0.665(2) 0.539(2) 0.039(10) Uiso 1 1 d
O3 O -0.1452(2) 0.70492(15) 0.54488(14) 0.0397(6) Uani 1 1 d
O4 O 0.3297(2) 0.75693(14) 0.59025(13) 0.0339(5) Uani 1 1 d
N7 N 0.2340(2) 0.54840(15) 0.42332(14) 0.0222(5) Uani 1 1 d
N8 N 0.2567(2) 0.61163(15) 0.48411(13) 0.0232(5) Uani 1 1 d
N9 N 0.0249(2) 0.59786(15) 0.44644(14) 0.0244(6) Uani 1 1 d
N10 N -0.0276(2) 0.73839(16) 0.57023(14) 0.0257(6) Uani 1 1 d
N11 N 0.1973(2) 0.76455(16) 0.59070(14) 0.0261(6) Uani 1 1 d
N12 N 0.0426(3) 0.48600(19) 0.34262(17) 0.0319(7) Uani 1 1 d
C10 C 0.1281(3) 0.63828(18) 0.49523(17) 0.0217(6) Uani 1 1 d
C11 C 0.0970(3) 0.54118(19) 0.40210(17) 0.0231(6) Uani 1 1 d
C12 C 0.0997(3) 0.70987(18) 0.55179(16) 0.0223(6) Uani 1 1 d
C13 C -0.0179(3) 0.81099(19) 0.63535(18) 0.0257(7) Uani 1 1 d
C14 C 0.1300(3) 0.84823(19) 0.62390(18) 0.0265(7) Uani 1 1 d
C15 C -0.1363(4) 0.8795(2) 0.6193(2) 0.0359(8) Uani 1 1 d
C16 C -0.0327(4) 0.7615(2) 0.7151(2) 0.0370(8) Uani 1 1 d
C17 C 0.1336(4) 0.9203(2) 0.5574(2) 0.0379(8) Uani 1 1 d
C18 C 0.2099(4) 0.8805(3) 0.7006(2) 0.0384(8) Uani 1 1 d
H15A H -0.135(3) 0.904(2) 0.566(2) 0.046(10) Uiso 1 1 d
H15B H -0.124(3) 0.927(2) 0.659(2) 0.041(9) Uiso 1 1 d
H15C H -0.228(4) 0.848(2) 0.629(2) 0.058(11) Uiso 1 1 d
H16A H 0.048(3) 0.721(2) 0.7277(18) 0.032(8) Uiso 1 1 d
H16B H -0.126(3) 0.727(2) 0.7120(19) 0.042(9) Uiso 1 1 d
H16C H -0.033(3) 0.808(2) 0.762(2) 0.044(9) Uiso 1 1 d
H17A H 0.083(4) 0.900(3) 0.504(3) 0.073(13) Uiso 1 1 d
H17B H 0.230(4) 0.933(2) 0.5455(19) 0.043(9) Uiso 1 1 d
H17C H 0.093(4) 0.981(3) 0.574(2) 0.067(12) Uiso 1 1 d
H18A H 0.215(4) 0.836(3) 0.741(2) 0.058(12) Uiso 1 1 d
H18B H 0.158(4) 0.933(3) 0.724(2) 0.054(10) Uiso 1 1 d
H18C H 0.306(4) 0.893(2) 0.693(2) 0.055(11) Uiso 1 1 d
H7N H 0.316(4) 0.526(2) 0.398(2) 0.048(10) Uiso 1 1 d
H12N H 0.099(3) 0.452(2) 0.3228(18) 0.025(9) Uiso 1 1 d
H12O H -0.050(3) 0.485(2) 0.3347(17) 0.028(8) Uiso 1 1 d

loop_
_atom_site_aniso_label
_atom_site_aniso_U_11
_atom_site_aniso_U_22
_atom_site_aniso_U_33
_atom_site_aniso_U_23
_atom_site_aniso_U_13
_atom_site_aniso_U_12
O1 0.0199(11) 0.0472(14) 0.0417(14) -0.0115(11) 0.0067(9) -0.0022(10)
O2 0.0178(10) 0.0411(12) 0.0337(12) -0.0106(10) 0.0069(9) 0.0008(9)
N1 0.0185(13) 0.0299(13) 0.0245(14) -0.0044(11) 0.0011(10) -0.0011(10)
N2 0.0220(13) 0.0298(13) 0.0239(14) -0.0046(11) 0.0013(10) 0.0003(10)
N3 0.0212(12) 0.0238(12) 0.0224(13) -0.0016(10) 0.0014(10) 0.0000(10)
N4 0.0199(13) 0.0316(13) 0.0240(13) -0.0046(11) 0.0019(10) 0.0008(10)
N5 0.0196(13) 0.0255(12) 0.0229(13) -0.0001(10) 0.0012(10) 0.0009(10)
N6 0.0186(14) 0.0333(14) 0.0268(15) -0.0075(11) -0.0006(12) -0.0014(11)
C1 0.0211(15) 0.0232(14) 0.0178(15) 0.0006(12) 0.0013(12) 0.0009(12)
C2 0.0183(15) 0.0224(14) 0.0221(15) 0.0030(12) -0.0013(12) 0.0002(11)
C3 0.0192(15) 0.0235(14) 0.0238(16) -0.0002(12) 0.0021(12) 0.0028(11)
C4 0.0249(16) 0.0303(16) 0.0220(16) -0.0047(13) 0.0021(12) 0.0009(12)
C5 0.0199(14) 0.0260(14) 0.0214(16) -0.0050(12) 0.0023(12) 0.0002(12)
C6 0.038(2) 0.042(2) 0.0255(19) 0.0017(16) 0.0047(15) -0.0027(16)
C7 0.037(2) 0.0370(19) 0.032(2) -0.0099(16) 0.0057(16) 0.0018(16)
C8 0.0293(18) 0.0369(19) 0.0277(19) -0.0049(15) -0.0018(14) 0.0021(14)
C9 0.0323(19) 0.0280(17) 0.0316(19) -0.0015(14) 0.0010(15) -0.0019(14)
O3 0.0175(11) 0.0463(13) 0.0556(15) -0.0222(12) 0.0043(10) -0.0044(10)
O4 0.0182(11) 0.0449(13) 0.0384(13) -0.0136(10) -0.0002(9) -0.0023(9)
N7 0.0182(13) 0.0248(12) 0.0240(14) -0.0044(11) 0.0043(10) 0.0014(10)
N8 0.0219(13) 0.0270(12) 0.0209(13) -0.0031(10) 0.0029(10) 0.0009(10)
N9 0.0206(13) 0.0259(13) 0.0271(14) -0.0072(11) 0.0037(11) 0.0005(10)
N10 0.0188(13) 0.0278(13) 0.0303(14) -0.0057(11) 0.0021(10) -0.0005(10)
N11 0.0209(13) 0.0317(13) 0.0257(14) -0.0050(11) 0.0006(10) 0.0002(10)
N12 0.0190(15) 0.0380(16) 0.0388(17) -0.0175(13) 0.0028(12) 0.0017(12)
C10 0.0187(15) 0.0218(14) 0.0246(16) 0.0009(12) 0.0005(12) -0.0005(11)
C11 0.0210(15) 0.0258(15) 0.0227(16) -0.0008(12) 0.0026(12) -0.0025(12)
C12 0.0188(15) 0.0241(15) 0.0243(16) 0.0015(12) 0.0037(12) -0.0022(12)
C13 0.0241(16) 0.0261(15) 0.0274(17) -0.0096(13) 0.0045(13) -0.0001(12)
C14 0.0268(16) 0.0252(15) 0.0277(17) -0.0065(13) 0.0035(13) -0.0015(12)
C15 0.032(2) 0.0341(18) 0.042(2) -0.0080(17) 0.0061(16) 0.0055(15)
C16 0.040(2) 0.0407(19) 0.032(2) -0.0013(16) 0.0132(16) 0.0012(17)
C17 0.040(2) 0.0294(18) 0.046(2) 0.0002(16) 0.0100(17) -0.0046(15)
C18 0.034(2) 0.045(2) 0.036(2) -0.0159(18) -0.0008(16) -0.0019(16)

loop_
_atom_type_symbol
_atom_type_description
_atom_type_scat_dispersion_real
_atom_type_scat_dispersion_imag
_atom_type_scat_source
C C 0.0033 0.0016 'International Tables Vol C Tables 4.2.6.8 and 6.1.1.4'
H H 0.0000 0.0000 'International Tables Vol C Tables 4.2.6.8 and 6.1.1.4'
N N 0.0061 0.0033 'International Tables Vol C Tables 4.2.6.8 and 6.1.1.4'
O O 0.0106 0.0060 'International Tables Vol C Tables 4.2.6.8 and 6.1.1.4'

loop_
_geom_angle_atom_site_label_1
_geom_angle_atom_site_label_2
_geom_angle_atom_site_label_3
_geom_angle
C2 N1 N2 110.3(2)
C2 N1 H1N 133.8(19)
N2 N1 H1N 115.6(19)
C1 N2 N1 102.1(2)
C2 N3 C1 102.2(2)
O1 N4 C3 127.2(2)
O1 N4 C4 121.1(2)
C3 N4 C4 111.0(2)
O2 N5 C3 126.5(2)
O2 N5 C5 121.3(2)
C3 N5 C5 111.5(2)
C2 N6 H6N 114(2)
C2 N6 H6O 116(2)
H6N N6 H6O 125(3)
N2 C1 N3 115.3(2)
N2 C1 C3 120.9(2)
N3 C1 C3 123.8(2)
N3 C2 N1 110.0(2)
N3 C2 N6 126.2(3)
N1 C2 N6 123.6(3)
N5 C3 N4 108.4(2)
N5 C3 C1 127.1(2)
N4 C3 C1 124.5(2)
N4 C4 C7 110.7(2)
N4 C4 C6 105.7(2)
C7 C4 C6 109.8(3)
N4 C4 C5 100.2(2)
C7 C4 C5 116.2(3)
C6 C4 C5 113.4(2)
N5 C5 C8 110.4(2)
N5 C5 C9 105.8(2)
C8 C5 C9 110.8(2)
N5 C5 C4 99.9(2)
C8 C5 C4 115.0(2)
C9 C5 C4 114.0(2)
C4 C6 H6A 110.5(17)
C4 C6 H6B 109.0(19)
H6A C6 H6B 111(3)
C4 C6 H6C 105.0(16)
H6A C6 H6C 113(2)
H6B C6 H6C 108(2)
C4 C7 H7A 114.1(19)
C4 C7 H7B 109.0(19)
H7A C7 H7B 111(3)
C4 C7 H7C 110(2)
H7A C7 H7C 102(3)
H7B C7 H7C 110(3)
C5 C8 H8A 113.2(19)
C5 C8 H8B 108(2)
H8A C8 H8B 104(3)
C5 C8 H8C 107.6(17)
H8A C8 H8C 109(3)
H8B C8 H8C 116(3)
C5 C9 H9A 108.7(16)
C5 C9 H9B 110.4(18)
H9A C9 H9B 113(2)
C5 C9 H9C 108.3(19)
H9A C9 H9C 109(2)
H9B C9 H9C 107(3)
C11 N7 N8 110.2(2)
C11 N7 H7N 132(2)
N8 N7 H7N 117(2)
C10 N8 N7 101.6(2)
C11 N9 C10 102.2(2)
O3 N10 C12 127.1(2)
O3 N10 C13 120.9(2)
C12 N10 C13 111.7(2)
O4 N11 C12 126.8(2)
O4 N11 C14 121.7(2)
C12 N11 C14 110.7(2)
C11 N12 H12N 115(2)
C11 N12 H12O 116.6(19)
H12N N12 H12O 128(3)
N8 C10 N9 115.8(2)
N8 C10 C12 121.8(2)
N9 C10 C12 122.3(2)
N9 C11 N7 110.2(2)
N9 C11 N12 125.8(3)
N7 C11 N12 124.0(3)
N10 C12 N11 108.4(2)
N10 C12 C10 126.1(2)
N11 C12 C10 125.4(2)
N10 C13 C16 106.1(2)
N10 C13 C15 109.4(2)
C16 C13 C15 110.5(3)
N10 C13 C14 99.9(2)
C16 C13 C14 114.7(3)
C15 C13 C14 115.2(3)
N11 C14 C18 110.8(3)
N11 C14 C17 105.6(2)
C18 C14 C17 110.6(3)
N11 C14 C13 100.3(2)
C18 C14 C13 115.1(3)
C17 C14 C13 113.6(3)
C13 C15 H15A 110(2)
C13 C15 H15B 108(2)
H15A C15 H15B 111(3)
C13 C15 H15C 108(2)
H15A C15 H15C 113(3)
H15B C15 H15C 107(3)
C13 C16 H16A 110.5(17)
C13 C16 H16B 109.1(18)
H16A C16 H16B 112(3)
C13 C16 H16C 110.1(18)
H16A C16 H16C 106(3)
H16B C16 H16C 108(2)
C14 C17 H17A 113(2)
C14 C17 H17B 110.2(19)
H17A C17 H17B 106(3)
C14 C17 H17C 113(2)
H17A C17 H17C 109(3)
H17B C17 H17C 106(3)
C14 C18 H18A 112(2)
C14 C18 H18B 109(2)
H18A C18 H18B 105(3)
C14 C18 H18C 113(2)
H18A C18 H18C 103(3)
H18B C18 H18C 114(3)

loop_
_geom_bond_atom_site_label_1
_geom_bond_atom_site_label_2
_geom_bond_distance
O1 N4 1.282(3)
O2 N5 1.295(3)
N1 C2 1.347(3)
N1 N2 1.364(3)
N1 H1N 0.95(3)
N2 C1 1.327(3)
N3 C2 1.338(3)
N3 C1 1.372(3)
N4 C3 1.356(3)
N4 C4 1.505(4)
N5 C3 1.352(3)
N5 C5 1.513(3)
N6 C2 1.355(4)
N6 H6N 0.93(4)
N6 H6O 0.87(3)
C1 C3 1.446(4)
C4 C7 1.513(4)
C4 C6 1.541(4)
C4 C5 1.551(4)
C5 C8 1.528(4)
C5 C9 1.530(4)
C6 H6A 0.99(3)
C6 H6B 0.97(3)
C6 H6C 0.99(3)
C7 H7A 0.97(3)
C7 H7B 1.04(4)
C7 H7C 0.96(4)
C8 H8A 0.97(3)
C8 H8B 1.00(4)
C8 H8C 1.04(3)
C9 H9A 1.03(3)
C9 H9B 1.00(3)
C9 H9C 1.01(3)
O3 N10 1.276(3)
O4 N11 1.279(3)
N7 C11 1.343(3)
N7 N8 1.376(3)
N7 H7N 0.98(3)
N8 C10 1.322(3)
N9 C11 1.337(3)
N9 C10 1.370(3)
N10 C12 1.350(3)
N10 C13 1.515(4)
N11 C12 1.362(3)
N11 C14 1.511(4)
N12 C11 1.352(4)
N12 H12N 0.82(3)
N12 H12O 0.89(3)
C10 C12 1.448(4)
C13 C16 1.524(4)
C13 C15 1.528(4)
C13 C14 1.549(4)
C14 C18 1.513(4)
C14 C17 1.530(4)
C15 H15A 0.96(4)
C15 H15B 0.96(3)
C15 H15C 1.02(4)
C16 H16A 0.99(3)
C16 H16B 1.03(3)
C16 H16C 1.03(3)
C17 H17A 1.02(4)
C17 H17B 0.98(3)
C17 H17C 1.01(4)
C18 H18A 0.93(4)
C18 H18B 1.01(4)
C18 H18C 0.96(4)

loop_
_geom_hbond_atom_site_label_D
_geom_hbond_atom_site_label_H
_geom_hbond_atom_site_label_A
_geom_hbond_distance_DH
_geom_hbond_distance_HA
_geom_hbond_distance_DA
_geom_hbond_angle_DHA
_geom_hbond_site_symmetry_A
N1 H1N N9 0.95(3) 1.93(3) 2.779(3) 146(3) 1_655
N1 H1N O3 0.95(3) 2.19(3) 2.857(3) 126(2) 1_655
N6 H6N N8 0.93(4) 2.15(4) 3.015(4) 155(3) .
N6 H6N O4 0.93(4) 2.54(3) 3.199(3) 128(2) .
N6 H6O O3 0.87(3) 2.21(3) 2.935(3) 140(3) 1_655
N7 H7N N3 0.98(3) 1.97(3) 2.818(3) 143(3) .
N7 H7N O2 0.98(3) 2.22(3) 2.940(3) 129(3) .
N12 H12N O2 0.82(3) 2.30(3) 3.020(3) 147(3) .
N12 H12O N2 0.89(3) 2.15(3) 2.978(4) 154(3) 1_455
N12 H12O O1 0.89(3) 2.49(3) 3.168(3) 133(2) 1_455
C9 H9A O4 1.03(3) 2.51(3) 3.475(4) 156(2) 3_666
C16 H16A O1 0.99(3) 2.65(3) 3.616(4) 165(2) 3_666

loop_
_geom_torsion_atom_site_label_1
_geom_torsion_atom_site_label_2
_geom_torsion_atom_site_label_3
_geom_torsion_atom_site_label_4
_geom_torsion
C2 N1 N2 C1 0.5(3)
N1 N2 C1 N3 -0.2(3)
N1 N2 C1 C3 178.8(2)
C2 N3 C1 N2 -0.3(3)
C2 N3 C1 C3 -179.2(3)
C1 N3 C2 N1 0.6(3)
C1 N3 C2 N6 177.3(3)
N2 N1 C2 N3 -0.8(3)
N2 N1 C2 N6 -177.6(2)
O2 N5 C3 N4 178.1(2)
C5 N5 C3 N4 7.8(3)
O2 N5 C3 C1 -4.2(4)
C5 N5 C3 C1 -174.5(3)
O1 N4 C3 N5 -177.0(3)
C4 N4 C3 N5 12.9(3)
O1 N4 C3 C1 5.2(4)
C4 N4 C3 C1 -164.9(2)
N2 C1 C3 N5 179.2(3)
N3 C1 C3 N5 -1.9(4)
N2 C1 C3 N4 -3.4(4)
N3 C1 C3 N4 175.5(3)
O1 N4 C4 C7 39.2(4)
C3 N4 C4 C7 -150.0(3)
O1 N4 C4 C6 -79.6(3)
C3 N4 C4 C6 91.2(3)
O1 N4 C4 C5 162.4(2)
C3 N4 C4 C5 -26.8(3)
O2 N5 C5 C8 43.9(3)
C3 N5 C5 C8 -145.2(3)
O2 N5 C5 C9 -76.0(3)
C3 N5 C5 C9 94.9(3)
O2 N5 C5 C4 165.4(2)
C3 N5 C5 C4 -23.7(3)
N4 C4 C5 N5 27.9(2)
C7 C4 C5 N5 147.2(3)
C6 C4 C5 N5 -84.2(3)
N4 C4 C5 C8 146.1(2)
C7 C4 C5 C8 -94.7(3)
C6 C4 C5 C8 33.9(4)
N4 C4 C5 C9 -84.4(3)
C7 C4 C5 C9 34.9(4)
C6 C4 C5 C9 163.4(3)
C11 N7 N8 C10 0.1(3)
N7 N8 C10 N9 -0.3(3)
N7 N8 C10 C12 -176.5(2)
C11 N9 C10 N8 0.4(3)
C11 N9 C10 C12 176.6(2)
C10 N9 C11 N7 -0.3(3)
C10 N9 C11 N12 -178.5(3)
N8 N7 C11 N9 0.2(3)
N8 N7 C11 N12 178.4(3)
O3 N10 C12 N11 179.3(3)
C13 N10 C12 N11 -7.8(3)
O3 N10 C12 C10 3.9(5)
C13 N10 C12 C10 176.8(2)
O4 N11 C12 N10 177.5(2)
C14 N11 C12 N10 -12.8(3)
O4 N11 C12 C10 -7.1(4)
C14 N11 C12 C10 162.6(3)
N8 C10 C12 N10 -176.4(3)
N9 C10 C12 N10 7.7(4)
N8 C10 C12 N11 9.0(4)
N9 C10 C12 N11 -166.9(3)
O3 N10 C13 C16 77.7(3)
C12 N10 C13 C16 -95.7(3)
O3 N10 C13 C15 -41.6(4)
C12 N10 C13 C15 145.1(3)
O3 N10 C13 C14 -162.8(2)
C12 N10 C13 C14 23.8(3)
O4 N11 C14 C18 -40.9(4)
C12 N11 C14 C18 148.8(3)
O4 N11 C14 C17 78.8(3)
C12 N11 C14 C17 -91.4(3)
O4 N11 C14 C13 -162.9(2)
C12 N11 C14 C13 26.8(3)
N10 C13 C14 N11 -27.9(2)
C16 C13 C14 N11 85.0(3)
C15 C13 C14 N11 -145.0(3)
N10 C13 C14 C18 -146.9(3)
C16 C13 C14 C18 -34.0(4)
C15 C13 C14 C18 96.1(3)
N10 C13 C14 C17 84.2(3)
C16 C13 C14 C17 -162.9(3)
C15 C13 C14 C17 -32.8(4)
